data_7719417
loop_
_publ_author_name
'Kelly, Conor T.'
'Cuza, Emmelyne'
'Pasquetti, Eoin'
'Quinn, Niall'
'Griffin, Michael'
'Nockemann, Peter'
'M&#xfc;ller-Bunz, Helge'
'Bruno-Colmenarez, Julia'
'Felton, Solveig'
'Lada, Zoi G.'
'Morgan, Grace G.'

_publ_section_title
;
 Symmetric and asymmetric ligands for Fe<sup>III</sup> spin crossover -
 the influence of the <i>C</i><sub>2</sub> axis.
;
_journal_issue 38
_journal_name_full 'Dalton transactions (Cambridge, England : 2003)'
_journal_page_first 14522
_journal_page_last 14532
_journal_paper_doi 10.1039/d5dt01833a
_journal_volume 54
_journal_year 2025
_chemical_formula_moiety 'C21 H22 Br2 Cl2 Fe N4 O2, N O3'
_chemical_formula_sum 'C21 H22 Br2 Cl2 Fe N5 O5'
_chemical_formula_weight 711.00
_space_group_crystal_system triclinic
_space_group_IT_number 2
_space_group_name_Hall '-P 1'
_space_group_name_H-M_alt 'P -1'
_atom_sites_solution_hydrogens mixed
_audit_creation_date 2025-04-03
_audit_creation_method
;
Olex2 1.5
(compiled 2025.03.06 svn.red2d20d0 for OlexSys, GUI svn.r7188)
;
_audit_update_record
;
2025-06-26 deposited with the CCDC.	2025-09-05 downloaded from the CCDC.
;
_cell_angle_alpha 94.852(3)
_cell_angle_beta 99.286(2)
_cell_angle_gamma 92.082(4)
_cell_formula_units_Z 4
_cell_length_a 10.1862(5)
_cell_length_b 15.0379(6)
_cell_length_c 16.9381(5)
_cell_measurement_reflns_used 17049
_cell_measurement_temperature 105(5)
_cell_measurement_theta_max 27.9720
_cell_measurement_theta_min 2.1760
_cell_volume 2548.09(18)
_computing_cell_refinement 'CrysAlisPro 1.171.42.75a (Rigaku OD, 2022)'
_computing_data_collection 'CrysAlisPro 1.171.42.75a (Rigaku OD, 2022)'
_computing_data_reduction 'CrysAlisPro 1.171.42.75a (Rigaku OD, 2022)'
_computing_molecular_graphics 'Olex2 1.5 (Dolomanov et al., 2009)'
_computing_publication_material 'Olex2 1.5 (Dolomanov et al., 2009)'
_computing_structure_refinement 'SHELXL 2019/3 (Sheldrick, 2015)'
_computing_structure_solution 'SHELXT  (Sheldrick, 2015)'
_diffrn_ambient_temperature 105(5)
_diffrn_detector_area_resol_mean 10.3196
_diffrn_detector_type Atlas
_diffrn_measured_fraction_theta_full 1.000
_diffrn_measured_fraction_theta_max 0.899
_diffrn_measurement_details
;
List of Runs (angles in degrees, time in seconds):

  # Type    Start    End  Width  t~exp~   \w     \q     \k     \f   Frames
#--------------------------------------------------------------------------
  1  \w    -20.00  41.00   1.00   32.50    --   -9.98  44.00  12.00   61
  2  \w    -83.00  12.00   1.00   32.50    --   -9.98 -44.00-139.00   95
  3  \w    -15.00  10.00   1.00   32.50    --   -9.98 -99.00 150.00   25
  4  \w    -32.00  12.00   1.00   32.50    --   -9.98  77.00  60.00   44
  5  \w    -33.00  20.00   1.00   32.50    --   -9.98  77.00-150.00   53
  6  \w     -8.00  26.00   1.00   32.50    --   -9.98 -99.00 -30.00   34
  7  \w    -15.00  49.00   1.00   32.50    --   10.37 -99.00 150.00   64
  8  \w     19.00  83.00   1.00   32.50    --   10.37  44.00  12.00   64
  9  \w    -81.00  14.00   1.00   32.50    --   -9.98 -37.00  30.00   95
 10  \w    -84.00   9.00   1.00   32.50    --   -9.98 -37.00 120.00   93
 11  \w    -77.00 -48.00   1.00   32.50    --   -9.98 142.00 -39.93   29
 12  \w     14.00  76.00   1.00   32.50    --   10.37-140.00  -0.25   62
 13  \w    -29.00  48.00   1.00   32.50    --   10.37 -90.00-152.93   77
;
_diffrn_measurement_device 'four-circle diffractometer'
_diffrn_measurement_device_type 'SuperNova, Dual, Cu at home/near, Atlas'
_diffrn_measurement_method '\w scans'
_diffrn_radiation_type MoK\a
_diffrn_radiation_wavelength 0.71073
_diffrn_reflns_av_R_equivalents 0.0627
_diffrn_reflns_av_unetI/netI 0.0583
_diffrn_reflns_Laue_measured_fraction_full 1.000
_diffrn_reflns_Laue_measured_fraction_max 0.899
_diffrn_reflns_limit_h_max 12
_diffrn_reflns_limit_h_min -13
_diffrn_reflns_limit_k_max 20
_diffrn_reflns_limit_k_min -18
_diffrn_reflns_limit_l_max 22
_diffrn_reflns_limit_l_min -23
_diffrn_reflns_number 57591
_diffrn_reflns_point_group_measured_fraction_full 1.000
_diffrn_reflns_point_group_measured_fraction_max 0.899
_diffrn_reflns_theta_full 25.242
_diffrn_reflns_theta_max 29.161
_diffrn_reflns_theta_min 1.744
_exptl_absorpt_coefficient_mu 3.981
_exptl_absorpt_correction_T_max 1.000
_exptl_absorpt_correction_T_min 0.885
_exptl_absorpt_correction_type gaussian
_exptl_absorpt_process_details
;
CrysAlisPro 1.171.42.75a (Rigaku Oxford Diffraction, 2022)
Numerical absorption correction based on gaussian integration over
a multifaceted crystal model
Empirical absorption correction using spherical harmonics,
implemented in SCALE3 ABSPACK scaling algorithm.
;
_exptl_crystal_colour 'metallic dark black'
_exptl_crystal_density_diffrn 1.853
_exptl_crystal_description block
_exptl_crystal_F_000 1412
_exptl_crystal_size_max 0.132
_exptl_crystal_size_mid 0.09
_exptl_crystal_size_min 0.037
_refine_diff_density_max 1.053
_refine_diff_density_min -0.956
_refine_diff_density_rms 0.125
_refine_ls_extinction_method none
_refine_ls_goodness_of_fit_ref 1.152
_refine_ls_hydrogen_treatment mixed
_refine_ls_matrix_type full
_refine_ls_number_parameters 639
_refine_ls_number_reflns 12353
_refine_ls_number_restraints 0
_refine_ls_restrained_S_all 1.152
_refine_ls_R_factor_all 0.0841
_refine_ls_R_factor_gt 0.0576
_refine_ls_shift/su_max 0.001
_refine_ls_shift/su_mean 0.000
_refine_ls_structure_factor_coef Fsqd
_refine_ls_weighting_details 'w=1/[\s^2^(Fo^2^)+10.3316P] where P=(Fo^2^+2Fc^2^)/3'
_refine_ls_weighting_scheme calc
_refine_ls_wR_factor_gt 0.0929
_refine_ls_wR_factor_ref 0.1002
_reflns_Friedel_coverage 0.000
_reflns_number_gt 9451
_reflns_number_total 12353
_reflns_threshold_expression 'I > 2\s(I)'
_cod_data_source_file d5dt01833a2.cif
_cod_data_source_block 2-6b_mor1861
_cod_depositor_comments 'Adding full bibliography for 7719387--7719420.cif.'
_cod_original_cell_volume 2548.07(17)
_cod_database_code 7719417
_shelx_shelxl_version_number 2019/3
_chemical_oxdiff_formula FeBrCNO
_chemical_oxdiff_usercomment EoinPasquetti
_shelx_space_group_comment
;
The symmetry employed for this shelxl refinement is uniquely defined
by the following loop, which should always be used as a source of
symmetry information in preference to the above space-group names.
They are only intended as comments.
;
_shelx_estimated_absorpt_t_max 0.867
_shelx_estimated_absorpt_t_min 0.622
_olex2_refinement_description
;
1. Fixed Uiso
 At 1.2 times of:
  All C(H) groups, All C(H,H) groups
2. Uiso/Uaniso restraints and constraints
Uanis(C1) = Uanis(C6) = Uanis(C5) = Uanis(C4) = Uanis(C3) = Uanis(C2)
Uanis(Cl1A) = Uanis(Cl1B)
3. Rigid body (RIGU) restrains
 Cl1A, Cl1B
 with sigma for 1-2 distances of 0.004 and sigma for 1-3 distances of 0.004
4. Others
 Sof(Cl1B)=1-FVAR(1)
 Sof(Cl1A)=FVAR(1)
5.a Secondary CH2 refined with riding coordinates:
 C8(H8A,H8B), C9(H9A,H9B), C10(H10A,H10B), C11(H11A,H11B), C12(H12A,H12B),
 C13(H13A,H13B), C14(H14A,H14B), C35(H35A,H35B), C34(H34A,H34B), C33(H33A,H33B),
  C32(H32A,H32B), C31(H31A,H31B), C30(H30A,H30B), C29(H29A,H29B)
5.b Aromatic/amide H refined with riding coordinates:
 C3(H3), C5(H5), C7(H7), C15(H15), C19(H19), C17(H17), C38(H38), C40(H40),
 C36(H36), C28(H28), C26(H26), C24(H24)
;
_olex2_submission_special_instructions 'No special instructions were received'
_oxdiff_exptl_absorpt_empirical_details
;
Empirical correction (ABSPACK) includes:
- Absorption correction using spherical harmonics
- Frame scaling
;
_oxdiff_exptl_absorpt_empirical_full_max 1.650
_oxdiff_exptl_absorpt_empirical_full_min 0.551

loop_
_space_group_symop_operation_xyz
'x, y, z'
'-x, -y, -z'

loop_
_atom_site_label
_atom_site_type_symbol
_atom_site_fract_x
_atom_site_fract_y
_atom_site_fract_z
_atom_site_U_iso_or_equiv
_atom_site_adp_type
_atom_site_occupancy
_atom_site_site_symmetry_order
_atom_site_calc_flag
_atom_site_refinement_flags_posn
_atom_site_refinement_flags_adp
_atom_site_refinement_flags_occupancy
_atom_site_disorder_assembly
_atom_site_disorder_group
Br1 Br 1.05027(6) 0.19663(3) 0.17185(4) 0.03603(13) Uani 1 1 d . . . . .
O2 O 0.7916(3) 0.5249(2) 0.24600(17) 0.0208(7) Uani 1 1 d . . . . .
N1 N 0.7701(4) 0.4120(3) 0.3673(2) 0.0270(9) Uani 1 1 d . . . . .
C4 C 1.2054(5) 0.2934(4) 0.4047(3) 0.0312(5) Uani 1 1 d . . . . .
Br2 Br 0.84678(5) 0.71159(3) 0.33187(3) 0.03001(12) Uani 1 1 d . . . . .
Cl2 Cl 0.74624(14) 0.80184(10) 0.01995(9) 0.0453(4) Uani 1 1 d . . . . .
O1 O 0.8654(3) 0.3218(2) 0.24361(19) 0.0235(7) Uani 1 1 d . . . . .
N2 N 0.5420(4) 0.4585(3) 0.2750(2) 0.0248(9) Uani 1 1 d . . . . .
C3 C 1.1907(5) 0.2496(4) 0.3281(3) 0.0312(5) Uani 1 1 d . . . . .
H3 H 1.259288 0.214399 0.312433 0.037 Uiso 1 1 calc R U . . .
Br4 Br 0.19368(6) 0.61138(4) 0.39132(3) 0.03601(14) Uani 1 1 d . . . . .
Cl4 Cl 0.07338(13) 0.40442(8) 0.10370(8) 0.0321(3) Uani 1 1 d . . . . .
O4 O 0.1662(3) 0.7588(2) 0.27993(18) 0.0225(7) Uani 1 1 d . . . . .
N3 N 0.5780(4) 0.2909(3) 0.2091(3) 0.0246(9) Uani 1 1 d . . . . .
C2 C 1.0747(5) 0.2581(4) 0.2751(3) 0.0312(5) Uani 1 1 d . . . . .
Br3 Br -0.18333(5) 1.01244(3) 0.20750(3) 0.02935(12) Uani 1 1 d . . . . .
Cl3 Cl -0.08145(14) 1.18820(9) 0.51291(8) 0.0355(3) Uani 1 1 d . . . . .
O3 O 0.0899(3) 0.9498(2) 0.26070(18) 0.0216(7) Uani 1 1 d . . . . .
N9 N 0.5311(4) 0.1362(3) 0.3407(3) 0.0258(9) Uani 1 1 d . . . . .
C1 C 0.9715(5) 0.3116(4) 0.2965(3) 0.0312(5) Uani 1 1 d . . . . .
O8 O 0.4606(4) 0.6284(2) 0.2238(2) 0.0347(9) Uani 1 1 d . . . . .
N4 N 0.7175(4) 0.4026(3) 0.1150(2) 0.0252(9) Uani 1 1 d . . . . .
C6 C 0.9896(5) 0.3523(4) 0.3760(3) 0.0312(5) Uani 1 1 d . . . . .
O9 O 0.4178(4) 0.6855(3) 0.1108(2) 0.0448(10) Uani 1 1 d . . . . .
N10 N 0.4328(4) 0.6176(3) 0.1484(2) 0.0274(9) Uani 1 1 d . . . . .
C5 C 1.1082(5) 0.3426(4) 0.4293(3) 0.0312(5) Uani 1 1 d . . . . .
H5 H 1.120176 0.370638 0.482554 0.037 Uiso 1 1 calc R U . . .
O10 O 0.4229(4) 0.5403(3) 0.1142(2) 0.0356(9) Uani 1 1 d . . . . .
N8 N 0.1346(4) 0.8281(2) 0.1320(2) 0.0185(8) Uani 1 1 d . . . . .
C7 C 0.8841(5) 0.3978(4) 0.4073(3) 0.0297(11) Uani 1 1 d . . . . .
H7 H 0.900639 0.419184 0.462621 0.036 Uiso 1 1 calc R U . . .
O7 O 0.5538(4) 0.0727(3) 0.3845(3) 0.0488(11) Uani 1 1 d . . . . .
N5 N 0.3088(4) 0.9179(3) 0.3729(2) 0.0232(9) Uani 1 1 d . . . . .
C8 C 0.6635(6) 0.4490(4) 0.4095(3) 0.0372(13) Uani 1 1 d . . . . .
H8A H 0.704340 0.484705 0.459842 0.045 Uiso 1 1 calc R U . . .
H8B H 0.607561 0.399448 0.423566 0.045 Uiso 1 1 calc R U . . .
O5 O 0.6058(4) 0.2074(2) 0.3616(2) 0.0375(9) Uani 1 1 d . . . . .
N7 N 0.3481(4) 0.9624(3) 0.1934(2) 0.0243(9) Uani 1 1 d . . . . .
C9 C 0.5777(6) 0.5076(4) 0.3553(3) 0.0343(12) Uani 1 1 d . . . . .
H9A H 0.496076 0.521672 0.377732 0.041 Uiso 1 1 calc R U . . .
H9B H 0.627453 0.564463 0.351535 0.041 Uiso 1 1 calc R U . . .
O6 O 0.4451(4) 0.1314(2) 0.2835(2) 0.0370(9) Uani 1 1 d . . . . .
N6 N 0.4276(4) 0.8155(3) 0.2704(2) 0.0250(9) Uani 1 1 d . . . . .
C10 C 0.4326(5) 0.3905(4) 0.2673(3) 0.0304(11) Uani 1 1 d . . . . .
H10A H 0.345917 0.418964 0.259270 0.036 Uiso 1 1 calc R U . . .
H10B H 0.439487 0.359045 0.316720 0.036 Uiso 1 1 calc R U . . .
C11 C 0.4418(5) 0.3249(4) 0.1960(3) 0.0321(12) Uani 1 1 d . . . . .
H11A H 0.374131 0.275067 0.191964 0.039 Uiso 1 1 calc R U . . .
H11B H 0.426392 0.354885 0.145721 0.039 Uiso 1 1 calc R U . . .
C12 C 0.5980(6) 0.2228(3) 0.1455(3) 0.0351(12) Uani 1 1 d . . . . .
H12A H 0.524441 0.176500 0.138970 0.042 Uiso 1 1 calc R U . . .
H12B H 0.681931 0.193676 0.163293 0.042 Uiso 1 1 calc R U . . .
C13 C 0.6041(5) 0.2561(4) 0.0657(3) 0.0385(13) Uani 1 1 d . . . . .
H13A H 0.605239 0.204378 0.025572 0.046 Uiso 1 1 calc R U . . .
H13B H 0.522772 0.288446 0.048866 0.046 Uiso 1 1 calc R U . . .
C14 C 0.7230(6) 0.3165(4) 0.0662(3) 0.0355(13) Uani 1 1 d . . . . .
H14A H 0.803997 0.286414 0.088128 0.043 Uiso 1 1 calc R U . . .
H14B H 0.729581 0.328451 0.010386 0.043 Uiso 1 1 calc R U . . .
C15 C 0.7197(5) 0.4722(3) 0.0765(3) 0.0255(11) Uani 1 1 d . . . . .
H15 H 0.707503 0.462598 0.019581 0.031 Uiso 1 1 calc R U . . .
C16 C 0.7388(4) 0.5636(3) 0.1108(3) 0.0203(9) Uani 1 1 d . . . . .
C21 C 0.7765(4) 0.5853(3) 0.1944(3) 0.0184(9) Uani 1 1 d . . . . .
Fe1 Fe 0.72206(6) 0.40284(4) 0.24022(4) 0.01964(14) Uani 1 1 d . . . . .
C20 C 0.8012(4) 0.6773(3) 0.2205(3) 0.0212(10) Uani 1 1 d . . . . .
Fe2 Fe 0.23198(6) 0.87118(4) 0.25209(4) 0.01836(14) Uani 1 1 d . . . . .
C19 C 0.7947(4) 0.7430(3) 0.1682(3) 0.0235(10) Uani 1 1 d . . . . .
H19 H 0.815472 0.803952 0.187316 0.028 Uiso 1 1 calc R U . . .
C18 C 0.7566(5) 0.7173(3) 0.0861(3) 0.0264(11) Uani 1 1 d . . . . .
C17 C 0.7295(5) 0.6305(3) 0.0577(3) 0.0241(10) Uani 1 1 d . . . . .
H17 H 0.704193 0.614926 0.001653 0.029 Uiso 1 1 calc R U . . .
C39 C 0.0958(4) 0.5105(3) 0.1545(3) 0.0220(10) Uani 1 1 d . . . . .
C38 C 0.0904(4) 0.5856(3) 0.1131(3) 0.0203(9) Uani 1 1 d . . . . .
H38 H 0.069770 0.579571 0.056081 0.024 Uiso 1 1 calc R U . . .
C37 C 0.1152(4) 0.6704(3) 0.1541(3) 0.0195(9) Uani 1 1 d . . . . .
C42 C 0.1451(4) 0.6813(3) 0.2389(3) 0.0187(9) Uani 1 1 d . . . . .
C41 C 0.1479(5) 0.6019(3) 0.2784(3) 0.0217(10) Uani 1 1 d . . . . .
C40 C 0.1231(4) 0.5177(3) 0.2378(3) 0.0220(10) Uani 1 1 d . . . . .
H40 H 0.124710 0.465884 0.266362 0.026 Uiso 1 1 calc R U . . .
C36 C 0.0990(4) 0.7467(3) 0.1068(3) 0.0178(9) Uani 1 1 d . . . . .
H36 H 0.058348 0.735156 0.052103 0.021 Uiso 1 1 calc R U . . .
C35 C 0.0915(5) 0.8959(3) 0.0756(3) 0.0234(10) Uani 1 1 d . . . . .
H35A H 0.029573 0.935445 0.099214 0.028 Uiso 1 1 calc R U . . .
H35B H 0.042574 0.865172 0.024848 0.028 Uiso 1 1 calc R U . . .
C34 C 0.2079(5) 0.9527(3) 0.0572(3) 0.0278(11) Uani 1 1 d . . . . .
H34A H 0.272003 0.912559 0.036509 0.033 Uiso 1 1 calc R U . . .
H34B H 0.174119 0.990601 0.014118 0.033 Uiso 1 1 calc R U . . .
C33 C 0.2806(5) 1.0120(3) 0.1285(3) 0.0283(11) Uani 1 1 d . . . . .
H33A H 0.347672 1.051099 0.110000 0.034 Uiso 1 1 calc R U . . .
H33B H 0.216138 1.050938 0.150283 0.034 Uiso 1 1 calc R U . . .
C32 C 0.4638(5) 0.9153(3) 0.1705(3) 0.0270(11) Uani 1 1 d . . . . .
H32A H 0.527060 0.958035 0.152940 0.032 Uiso 1 1 calc R U . . .
H32B H 0.433803 0.868606 0.125754 0.032 Uiso 1 1 calc R U . . .
C31 C 0.5296(5) 0.8738(4) 0.2438(3) 0.0325(12) Uani 1 1 d . . . . .
H31A H 0.604275 0.838104 0.230573 0.039 Uiso 1 1 calc R U . . .
H31B H 0.565300 0.920906 0.287075 0.039 Uiso 1 1 calc R U . . .
C30 C 0.4587(5) 0.7973(4) 0.3563(3) 0.0336(12) Uani 1 1 d . . . . .
H30A H 0.552964 0.782083 0.369457 0.040 Uiso 1 1 calc R U . . .
H30B H 0.401822 0.745971 0.366144 0.040 Uiso 1 1 calc R U . . .
C29 C 0.4338(5) 0.8793(4) 0.4088(3) 0.0329(12) Uani 1 1 d . . . . .
H29A H 0.426636 0.862943 0.463371 0.040 Uiso 1 1 calc R U . . .
H29B H 0.509071 0.924002 0.413256 0.040 Uiso 1 1 calc R U . . .
C28 C 0.2568(5) 0.9752(3) 0.4181(3) 0.0265(11) Uani 1 1 d . . . . .
H28 H 0.303585 0.989981 0.471083 0.032 Uiso 1 1 calc R U . . .
C27 C 0.1337(5) 1.0193(3) 0.3959(3) 0.0227(10) Uani 1 1 d . . . . .
C26 C 0.0905(5) 1.0766(3) 0.4548(3) 0.0257(10) Uani 1 1 d . . . . .
H26 H 0.144144 1.088021 0.506340 0.031 Uiso 1 1 calc R U . . .
C25 C -0.0290(5) 1.1166(3) 0.4387(3) 0.0288(11) Uani 1 1 d . . . . .
C24 C -0.1111(5) 1.0988(3) 0.3651(3) 0.0247(10) Uani 1 1 d . . . . .
H24 H -0.194217 1.125809 0.354576 0.030 Uiso 1 1 calc R U . . .
C23 C -0.0700(4) 1.0413(3) 0.3073(3) 0.0207(10) Uani 1 1 d . . . . .
C22 C 0.0539(4) 1.0016(3) 0.3192(3) 0.0190(9) Uani 1 1 d . . . . .
Cl1A Cl 1.3559(3) 0.2914(5) 0.4750(3) 0.0503(12) Uani 0.739(13) 1 d . . P A 1
Cl1B Cl 1.3493(10) 0.2516(11) 0.4574(7) 0.0503(12) Uani 0.261(13) 1 d . . P A 2
H7A H 0.382(5) 1.005(3) 0.233(3) 0.020(12) Uiso 1 1 d . . . . .
H2 H 0.518(5) 0.499(3) 0.244(3) 0.016(12) Uiso 1 1 d . . . . .
H3A H 0.586(5) 0.264(4) 0.247(3) 0.027(15) Uiso 1 1 d . . . . .
H6 H 0.423(6) 0.763(4) 0.239(4) 0.05(2) Uiso 1 1 d . . . . .

loop_
_atom_site_aniso_label
_atom_site_aniso_U_11
_atom_site_aniso_U_22
_atom_site_aniso_U_33
_atom_site_aniso_U_23
_atom_site_aniso_U_13
_atom_site_aniso_U_12
Br1 0.0352(3) 0.0224(3) 0.0552(3) 0.0045(2) 0.0195(3) 0.0096(2)
O2 0.0231(17) 0.0222(16) 0.0172(15) 0.0045(12) 0.0030(13) -0.0014(14)
N1 0.027(2) 0.030(2) 0.030(2) 0.0145(18) 0.0115(18) 0.0144(19)
C4 0.0188(10) 0.0437(13) 0.0357(11) 0.0208(10) 0.0083(9) 0.0067(9)
Br2 0.0319(3) 0.0305(3) 0.0271(3) -0.0076(2) 0.0096(2) -0.0024(2)
Cl2 0.0352(7) 0.0472(8) 0.0543(9) 0.0335(7) -0.0030(7) -0.0052(7)
O1 0.0169(16) 0.0231(17) 0.0310(18) 0.0045(14) 0.0029(14) 0.0071(14)
N2 0.020(2) 0.028(2) 0.027(2) 0.0049(18) 0.0030(17) 0.0112(18)
C3 0.0188(10) 0.0437(13) 0.0357(11) 0.0208(10) 0.0083(9) 0.0067(9)
Br4 0.0557(4) 0.0359(3) 0.0194(2) 0.0097(2) 0.0093(2) 0.0121(3)
Cl4 0.0387(7) 0.0200(6) 0.0373(7) 0.0001(5) 0.0078(6) -0.0030(5)
O4 0.0258(18) 0.0227(17) 0.0201(16) 0.0017(13) 0.0065(14) 0.0043(14)
N3 0.021(2) 0.024(2) 0.030(2) 0.0085(18) 0.0023(18) 0.0043(17)
C2 0.0188(10) 0.0437(13) 0.0357(11) 0.0208(10) 0.0083(9) 0.0067(9)
Br3 0.0159(2) 0.0236(2) 0.0443(3) -0.0022(2) -0.0054(2) 0.00332(19)
Cl3 0.0399(7) 0.0297(7) 0.0407(7) -0.0069(5) 0.0227(6) 0.0024(6)
O3 0.0136(15) 0.0242(17) 0.0258(17) -0.0017(13) 0.0008(13) 0.0067(13)
N9 0.021(2) 0.018(2) 0.043(3) 0.0064(18) 0.015(2) 0.0054(17)
C1 0.0188(10) 0.0437(13) 0.0357(11) 0.0208(10) 0.0083(9) 0.0067(9)
O8 0.047(2) 0.035(2) 0.0235(18) 0.0068(15) 0.0053(16) 0.0172(18)
N4 0.024(2) 0.020(2) 0.028(2) -0.0040(16) -0.0038(17) 0.0031(17)
C6 0.0188(10) 0.0437(13) 0.0357(11) 0.0208(10) 0.0083(9) 0.0067(9)
O9 0.042(2) 0.058(3) 0.041(2) 0.031(2) 0.0101(19) 0.013(2)
N10 0.0129(19) 0.044(3) 0.029(2) 0.012(2) 0.0077(17) 0.0110(19)
C5 0.0188(10) 0.0437(13) 0.0357(11) 0.0208(10) 0.0083(9) 0.0067(9)
O10 0.031(2) 0.043(2) 0.032(2) -0.0031(17) 0.0015(16) 0.0083(18)
N8 0.0131(18) 0.022(2) 0.0210(19) 0.0042(15) 0.0044(15) 0.0027(15)
C7 0.030(3) 0.041(3) 0.021(2) 0.013(2) 0.008(2) 0.008(2)
O7 0.048(3) 0.043(2) 0.057(3) 0.020(2) 0.005(2) 0.002(2)
N5 0.0152(19) 0.032(2) 0.022(2) 0.0024(17) 0.0000(16) 0.0055(17)
C8 0.036(3) 0.046(3) 0.033(3) 0.013(2) 0.008(2) 0.008(3)
O5 0.031(2) 0.036(2) 0.043(2) 0.0040(17) -0.0009(17) -0.0030(17)
N7 0.018(2) 0.024(2) 0.028(2) -0.0023(17) -0.0005(17) 0.0018(17)
C9 0.043(3) 0.031(3) 0.030(3) 0.003(2) 0.009(2) 0.008(2)
O6 0.033(2) 0.034(2) 0.042(2) -0.0021(17) 0.0024(18) -0.0007(17)
N6 0.018(2) 0.031(2) 0.027(2) 0.0045(18) 0.0051(17) 0.0087(18)
C10 0.016(2) 0.039(3) 0.037(3) 0.003(2) 0.006(2) 0.007(2)
C11 0.013(2) 0.043(3) 0.039(3) 0.000(2) 0.005(2) -0.003(2)
C12 0.037(3) 0.027(3) 0.041(3) 0.002(2) 0.004(3) 0.007(2)
C13 0.030(3) 0.042(3) 0.042(3) -0.008(3) 0.007(2) 0.002(3)
C14 0.037(3) 0.035(3) 0.031(3) -0.006(2) -0.003(2) 0.001(2)
C15 0.021(2) 0.032(3) 0.021(2) -0.001(2) -0.0036(19) 0.008(2)
C16 0.014(2) 0.026(2) 0.022(2) 0.0021(18) 0.0038(18) 0.0038(19)
C21 0.014(2) 0.023(2) 0.020(2) 0.0033(18) 0.0053(18) 0.0013(18)
Fe1 0.0129(3) 0.0191(3) 0.0273(3) 0.0057(3) 0.0021(3) 0.0035(3)
C20 0.014(2) 0.027(2) 0.024(2) 0.0012(19) 0.0070(18) 0.0042(19)
Fe2 0.0136(3) 0.0204(3) 0.0210(3) 0.0004(3) 0.0023(3) 0.0053(3)
C19 0.014(2) 0.022(2) 0.036(3) 0.006(2) 0.007(2) 0.0037(19)
C18 0.013(2) 0.032(3) 0.038(3) 0.019(2) 0.007(2) 0.004(2)
C17 0.018(2) 0.035(3) 0.020(2) 0.010(2) 0.0022(19) 0.004(2)
C39 0.017(2) 0.020(2) 0.031(3) 0.0026(19) 0.010(2) 0.0017(19)
C38 0.014(2) 0.025(2) 0.022(2) 0.0036(18) 0.0044(18) -0.0023(19)
C37 0.010(2) 0.024(2) 0.025(2) 0.0044(18) 0.0047(18) 0.0030(18)
C42 0.014(2) 0.021(2) 0.023(2) 0.0041(18) 0.0068(18) 0.0013(18)
C41 0.021(2) 0.027(2) 0.020(2) 0.0097(19) 0.0089(19) 0.010(2)
C40 0.017(2) 0.025(2) 0.027(2) 0.0105(19) 0.0085(19) 0.0071(19)
C36 0.009(2) 0.024(2) 0.021(2) 0.0016(18) 0.0057(17) -0.0002(18)
C35 0.025(2) 0.022(2) 0.023(2) 0.0063(19) -0.001(2) 0.003(2)
C34 0.025(3) 0.028(3) 0.032(3) 0.010(2) 0.001(2) 0.007(2)
C33 0.023(3) 0.025(3) 0.038(3) 0.005(2) 0.006(2) -0.001(2)
C32 0.018(2) 0.035(3) 0.031(3) 0.001(2) 0.012(2) 0.005(2)
C31 0.015(2) 0.047(3) 0.036(3) 0.003(2) 0.008(2) 0.005(2)
C30 0.029(3) 0.040(3) 0.033(3) 0.013(2) 0.000(2) 0.014(2)
C29 0.022(3) 0.046(3) 0.029(3) 0.004(2) -0.003(2) 0.010(2)
C28 0.024(3) 0.029(3) 0.024(2) -0.002(2) -0.001(2) 0.000(2)
C27 0.018(2) 0.023(2) 0.025(2) -0.0002(19) 0.0018(19) 0.0010(19)
C26 0.025(3) 0.028(3) 0.023(2) -0.0026(19) 0.005(2) -0.003(2)
C25 0.030(3) 0.024(3) 0.036(3) -0.004(2) 0.020(2) 0.001(2)
C24 0.016(2) 0.018(2) 0.042(3) -0.003(2) 0.012(2) 0.0000(19)
C23 0.013(2) 0.018(2) 0.031(2) 0.0029(18) 0.0034(19) -0.0017(18)
C22 0.012(2) 0.015(2) 0.030(2) -0.0022(18) 0.0055(18) 0.0000(17)
Cl1A 0.0228(8) 0.095(4) 0.0344(16) 0.0178(19) -0.0014(10) 0.0237(17)
Cl1B 0.0228(8) 0.095(4) 0.0344(16) 0.0178(19) -0.0014(10) 0.0237(17)

loop_
_atom_type_symbol
_atom_type_description
_atom_type_scat_dispersion_real
_atom_type_scat_dispersion_imag
_atom_type_scat_source
C C 0.0033 0.0016 'International Tables Vol C Tables 4.2.6.8 and 6.1.1.4'
H H 0.0000 0.0000 'International Tables Vol C Tables 4.2.6.8 and 6.1.1.4'
Br Br -0.2901 2.4595 'International Tables Vol C Tables 4.2.6.8 and 6.1.1.4'
Cl Cl 0.1484 0.1585 'International Tables Vol C Tables 4.2.6.8 and 6.1.1.4'
Fe Fe 0.3463 0.8444 'International Tables Vol C Tables 4.2.6.8 and 6.1.1.4'
N N 0.0061 0.0033 'International Tables Vol C Tables 4.2.6.8 and 6.1.1.4'
O O 0.0106 0.0060 'International Tables Vol C Tables 4.2.6.8 and 6.1.1.4'

loop_
_exptl_crystal_face_index_h
_exptl_crystal_face_index_k
_exptl_crystal_face_index_l
_exptl_crystal_face_perp_dist
1 7 -23 0.0540
-14 6 0 0.0546
14 -6 1 0.0346
-3 -6 23 0.0572
5 19 1 0.0205
-5 -20 0 0.0113

loop_
_geom_angle_atom_site_label_1
_geom_angle_atom_site_label_2
_geom_angle_atom_site_label_3
_geom_angle
_geom_angle_site_symmetry_1
_geom_angle_site_symmetry_3
_geom_angle_publ_flag
C21 O2 Fe1 131.9(3) . . ?
C7 N1 C8 120.2(4) . . ?
C7 N1 Fe1 125.3(3) . . ?
C8 N1 Fe1 114.1(3) . . ?
C3 C4 Cl1A 121.8(4) . . ?
C3 C4 Cl1B 104.8(6) . . ?
C5 C4 C3 121.9(5) . . ?
C5 C4 Cl1A 116.3(5) . . ?
C5 C4 Cl1B 132.2(6) . . ?
C1 O1 Fe1 133.5(3) . . ?
C9 N2 Fe1 108.5(3) . . ?
C9 N2 H2 104(3) . . ?
C10 N2 C9 115.1(4) . . ?
C10 N2 Fe1 112.0(3) . . ?
C10 N2 H2 109(3) . . ?
Fe1 N2 H2 108(3) . . ?
C4 C3 H3 120.6 . . ?
C2 C3 C4 118.9(5) . . ?
C2 C3 H3 120.6 . . ?
C42 O4 Fe2 131.0(3) . . ?
C11 N3 Fe1 109.1(3) . . ?
C11 N3 H3A 109(4) . . ?
C12 N3 C11 112.4(4) . . ?
C12 N3 Fe1 118.5(3) . . ?
C12 N3 H3A 102(4) . . ?
Fe1 N3 H3A 105(4) . . ?
C3 C2 Br1 119.7(4) . . ?
C3 C2 C1 121.7(5) . . ?
C1 C2 Br1 118.6(4) . . ?
C22 O3 Fe2 135.0(3) . . ?
O7 N9 O5 116.0(4) . . ?
O6 N9 O7 122.7(4) . . ?
O6 N9 O5 121.2(4) . . ?
O1 C1 C2 120.3(5) . . ?
O1 C1 C6 122.7(5) . . ?
C6 C1 C2 117.0(4) . . ?
C14 N4 Fe1 119.2(3) . . ?
C15 N4 C14 115.1(4) . . ?
C15 N4 Fe1 125.4(3) . . ?
C1 C6 C7 121.6(4) . . ?
C5 C6 C1 120.4(5) . . ?
C5 C6 C7 117.8(5) . . ?
O9 N10 O8 118.2(5) . . ?
O10 N10 O8 119.2(4) . . ?
O10 N10 O9 122.7(4) . . ?
C4 C5 C6 120.0(5) . . ?
C4 C5 H5 120.0 . . ?
C6 C5 H5 120.0 . . ?
C36 N8 Fe2 124.2(3) . . ?
C36 N8 C35 116.0(4) . . ?
C35 N8 Fe2 119.5(3) . . ?
N1 C7 C6 125.9(5) . . ?
N1 C7 H7 117.1 . . ?
C6 C7 H7 117.1 . . ?
C29 N5 Fe2 116.2(3) . . ?
C28 N5 Fe2 126.6(3) . . ?
C28 N5 C29 117.2(4) . . ?
N1 C8 H8A 109.7 . . ?
N1 C8 H8B 109.7 . . ?
N1 C8 C9 109.7(4) . . ?
H8A C8 H8B 108.2 . . ?
C9 C8 H8A 109.7 . . ?
C9 C8 H8B 109.7 . . ?
Fe2 N7 H7A 104(3) . . ?
C33 N7 Fe2 119.8(3) . . ?
C33 N7 C32 112.5(4) . . ?
C33 N7 H7A 104(3) . . ?
C32 N7 Fe2 108.6(3) . . ?
C32 N7 H7A 106(3) . . ?
N2 C9 C8 108.2(4) . . ?
N2 C9 H9A 110.1 . . ?
N2 C9 H9B 110.1 . . ?
C8 C9 H9A 110.1 . . ?
C8 C9 H9B 110.1 . . ?
H9A C9 H9B 108.4 . . ?
Fe2 N6 H6 108(4) . . ?
C31 N6 Fe2 111.9(3) . . ?
C31 N6 C30 114.2(4) . . ?
C31 N6 H6 107(4) . . ?
C30 N6 Fe2 107.4(3) . . ?
C30 N6 H6 109(4) . . ?
N2 C10 H10A 110.0 . . ?
N2 C10 H10B 110.0 . . ?
N2 C10 C11 108.3(4) . . ?
H10A C10 H10B 108.4 . . ?
C11 C10 H10A 110.0 . . ?
C11 C10 H10B 110.0 . . ?
N3 C11 C10 106.9(4) . . ?
N3 C11 H11A 110.3 . . ?
N3 C11 H11B 110.3 . . ?
C10 C11 H11A 110.3 . . ?
C10 C11 H11B 110.3 . . ?
H11A C11 H11B 108.6 . . ?
N3 C12 H12A 108.4 . . ?
N3 C12 H12B 108.4 . . ?
N3 C12 C13 115.4(4) . . ?
H12A C12 H12B 107.5 . . ?
C13 C12 H12A 108.4 . . ?
C13 C12 H12B 108.4 . . ?
C12 C13 H13A 109.0 . . ?
C12 C13 H13B 109.0 . . ?
H13A C13 H13B 107.8 . . ?
C14 C13 C12 112.9(5) . . ?
C14 C13 H13A 109.0 . . ?
C14 C13 H13B 109.0 . . ?
N4 C14 C13 112.3(5) . . ?
N4 C14 H14A 109.1 . . ?
N4 C14 H14B 109.1 . . ?
C13 C14 H14A 109.1 . . ?
C13 C14 H14B 109.1 . . ?
H14A C14 H14B 107.9 . . ?
N4 C15 H15 116.7 . . ?
N4 C15 C16 126.6(4) . . ?
C16 C15 H15 116.7 . . ?
C21 C16 C15 121.5(4) . . ?
C17 C16 C15 117.5(4) . . ?
C17 C16 C21 120.7(4) . . ?
O2 C21 C16 123.0(4) . . ?
O2 C21 C20 120.6(4) . . ?
C16 C21 C20 116.4(4) . . ?
O2 Fe1 N1 87.40(14) . . ?
O2 Fe1 N2 86.50(15) . . ?
O2 Fe1 N3 157.38(14) . . ?
O2 Fe1 N4 85.39(14) . . ?
N1 Fe1 N2 78.66(15) . . ?
N1 Fe1 N3 104.94(16) . . ?
O1 Fe1 O2 110.22(14) . . ?
O1 Fe1 N1 84.49(14) . . ?
O1 Fe1 N2 155.73(15) . . ?
O1 Fe1 N3 90.08(15) . . ?
O1 Fe1 N4 88.67(14) . . ?
N3 Fe1 N2 77.69(16) . . ?
N4 Fe1 N1 167.71(16) . . ?
N4 Fe1 N2 110.76(15) . . ?
N4 Fe1 N3 85.23(16) . . ?
C21 C20 Br2 118.7(3) . . ?
C19 C20 Br2 118.4(4) . . ?
C19 C20 C21 122.9(4) . . ?
O4 Fe2 N8 85.64(13) . . ?
O4 Fe2 N5 93.58(14) . . ?
O4 Fe2 N7 157.46(15) . . ?
O4 Fe2 N6 86.04(15) . . ?
O3 Fe2 O4 104.48(14) . . ?
O3 Fe2 N8 88.03(13) . . ?
O3 Fe2 N5 86.54(14) . . ?
O3 Fe2 N7 95.39(14) . . ?
O3 Fe2 N6 161.39(15) . . ?
N8 Fe2 N7 84.50(14) . . ?
N8 Fe2 N6 108.34(15) . . ?
N5 Fe2 N8 174.14(14) . . ?
N5 Fe2 N7 98.20(15) . . ?
N5 Fe2 N6 77.38(15) . . ?
N6 Fe2 N7 77.94(15) . . ?
C20 C19 H19 121.0 . . ?
C20 C19 C18 118.0(4) . . ?
C18 C19 H19 121.0 . . ?
C19 C18 Cl2 117.7(4) . . ?
C17 C18 Cl2 120.7(4) . . ?
C17 C18 C19 121.6(4) . . ?
C16 C17 H17 119.9 . . ?
C18 C17 C16 120.3(4) . . ?
C18 C17 H17 119.9 . . ?
C38 C39 Cl4 120.8(4) . . ?
C38 C39 C40 120.8(4) . . ?
C40 C39 Cl4 118.3(4) . . ?
C39 C38 H38 119.8 . . ?
C39 C38 C37 120.5(4) . . ?
C37 C38 H38 119.8 . . ?
C38 C37 C42 120.9(4) . . ?
C38 C37 C36 117.3(4) . . ?
C42 C37 C36 121.6(4) . . ?
O4 C42 C37 123.3(4) . . ?
O4 C42 C41 120.5(4) . . ?
C37 C42 C41 116.2(4) . . ?
C42 C41 Br4 118.4(3) . . ?
C40 C41 Br4 118.5(3) . . ?
C40 C41 C42 123.1(4) . . ?
C39 C40 H40 120.7 . . ?
C41 C40 C39 118.5(4) . . ?
C41 C40 H40 120.7 . . ?
N8 C36 C37 126.0(4) . . ?
N8 C36 H36 117.0 . . ?
C37 C36 H36 117.0 . . ?
N8 C35 H35A 109.0 . . ?
N8 C35 H35B 109.0 . . ?
N8 C35 C34 112.7(4) . . ?
H35A C35 H35B 107.8 . . ?
C34 C35 H35A 109.0 . . ?
C34 C35 H35B 109.0 . . ?
C35 C34 H34A 108.7 . . ?
C35 C34 H34B 108.7 . . ?
H34A C34 H34B 107.6 . . ?
C33 C34 C35 114.2(4) . . ?
C33 C34 H34A 108.7 . . ?
C33 C34 H34B 108.7 . . ?
N7 C33 C34 113.7(4) . . ?
N7 C33 H33A 108.8 . . ?
N7 C33 H33B 108.8 . . ?
C34 C33 H33A 108.8 . . ?
C34 C33 H33B 108.8 . . ?
H33A C33 H33B 107.7 . . ?
N7 C32 H32A 110.3 . . ?
N7 C32 H32B 110.3 . . ?
N7 C32 C31 107.0(4) . . ?
H32A C32 H32B 108.6 . . ?
C31 C32 H32A 110.3 . . ?
C31 C32 H32B 110.3 . . ?
N6 C31 C32 107.8(4) . . ?
N6 C31 H31A 110.2 . . ?
N6 C31 H31B 110.2 . . ?
C32 C31 H31A 110.2 . . ?
C32 C31 H31B 110.2 . . ?
H31A C31 H31B 108.5 . . ?
N6 C30 H30A 109.8 . . ?
N6 C30 H30B 109.8 . . ?
N6 C30 C29 109.3(4) . . ?
H30A C30 H30B 108.3 . . ?
C29 C30 H30A 109.8 . . ?
C29 C30 H30B 109.8 . . ?
N5 C29 C30 109.2(4) . . ?
N5 C29 H29A 109.8 . . ?
N5 C29 H29B 109.8 . . ?
C30 C29 H29A 109.8 . . ?
C30 C29 H29B 109.8 . . ?
H29A C29 H29B 108.3 . . ?
N5 C28 H28 116.9 . . ?
N5 C28 C27 126.3(4) . . ?
C27 C28 H28 116.9 . . ?
C26 C27 C28 117.7(4) . . ?
C26 C27 C22 120.1(4) . . ?
C22 C27 C28 122.1(4) . . ?
C27 C26 H26 119.8 . . ?
C25 C26 C27 120.4(4) . . ?
C25 C26 H26 119.8 . . ?
C26 C25 Cl3 119.9(4) . . ?
C26 C25 C24 120.9(4) . . ?
C24 C25 Cl3 119.2(4) . . ?
C25 C24 H24 120.6 . . ?
C23 C24 C25 118.9(4) . . ?
C23 C24 H24 120.6 . . ?
C24 C23 Br3 119.6(3) . . ?
C24 C23 C22 122.6(4) . . ?
C22 C23 Br3 117.7(3) . . ?
O3 C22 C27 123.0(4) . . ?
O3 C22 C23 120.0(4) . . ?
C23 C22 C27 117.0(4) . . ?

loop_
_geom_bond_atom_site_label_1
_geom_bond_atom_site_label_2
_geom_bond_distance
_geom_bond_site_symmetry_2
_geom_bond_publ_flag
Br1 C2 1.882(6) . ?
O2 C21 1.309(5) . ?
O2 Fe1 1.933(3) . ?
N1 C7 1.282(6) . ?
N1 C8 1.491(7) . ?
N1 Fe1 2.121(4) . ?
C4 C3 1.387(8) . ?
C4 C5 1.355(7) . ?
C4 Cl1A 1.785(6) . ?
C4 Cl1B 1.756(11) . ?
Br2 C20 1.891(4) . ?
Cl2 C18 1.758(5) . ?
O1 C1 1.310(6) . ?
O1 Fe1 1.933(3) . ?
N2 C9 1.477(6) . ?
N2 C10 1.467(6) . ?
N2 Fe1 2.188(4) . ?
N2 H2 0.86(5) . ?
C3 H3 0.9500 . ?
C3 C2 1.382(7) . ?
Br4 C41 1.887(4) . ?
Cl4 C39 1.736(5) . ?
O4 Fe2 1.919(3) . ?
O4 C42 1.298(5) . ?
N3 C11 1.486(6) . ?
N3 C12 1.466(7) . ?
N3 Fe1 2.164(4) . ?
N3 H3A 0.79(5) . ?
C2 C1 1.421(7) . ?
Br3 C23 1.894(4) . ?
Cl3 C25 1.747(5) . ?
O3 Fe2 1.917(3) . ?
O3 C22 1.316(5) . ?
N9 O7 1.263(5) . ?
N9 O5 1.281(5) . ?
N9 O6 1.192(5) . ?
C1 C6 1.413(8) . ?
O8 N10 1.258(5) . ?
N4 C14 1.483(6) . ?
N4 C15 1.280(6) . ?
N4 Fe1 2.114(4) . ?
C6 C5 1.406(7) . ?
C6 C7 1.442(7) . ?
O9 N10 1.250(5) . ?
N10 O10 1.247(5) . ?
C5 H5 0.9500 . ?
N8 Fe2 2.149(4) . ?
N8 C36 1.281(6) . ?
N8 C35 1.485(5) . ?
C7 H7 0.9500 . ?
N5 Fe2 2.120(4) . ?
N5 C29 1.480(6) . ?
N5 C28 1.289(6) . ?
C8 H8A 0.9900 . ?
C8 H8B 0.9900 . ?
C8 C9 1.522(7) . ?
N7 Fe2 2.182(4) . ?
N7 C33 1.473(6) . ?
N7 C32 1.483(6) . ?
N7 H7A 0.91(5) . ?
C9 H9A 0.9900 . ?
C9 H9B 0.9900 . ?
N6 Fe2 2.176(4) . ?
N6 C31 1.484(6) . ?
N6 C30 1.489(6) . ?
N6 H6 0.90(6) . ?
C10 H10A 0.9900 . ?
C10 H10B 0.9900 . ?
C10 C11 1.509(7) . ?
C11 H11A 0.9900 . ?
C11 H11B 0.9900 . ?
C12 H12A 0.9900 . ?
C12 H12B 0.9900 . ?
C12 C13 1.491(7) . ?
C13 H13A 0.9900 . ?
C13 H13B 0.9900 . ?
C13 C14 1.486(8) . ?
C14 H14A 0.9900 . ?
C14 H14B 0.9900 . ?
C15 H15 0.9500 . ?
C15 C16 1.440(6) . ?
C16 C21 1.413(6) . ?
C16 C17 1.400(6) . ?
C21 C20 1.417(6) . ?
C20 C19 1.379(6) . ?
C19 H19 0.9500 . ?
C19 C18 1.400(7) . ?
C18 C17 1.356(7) . ?
C17 H17 0.9500 . ?
C39 C38 1.377(6) . ?
C39 C40 1.388(6) . ?
C38 H38 0.9500 . ?
C38 C37 1.394(6) . ?
C37 C42 1.412(6) . ?
C37 C36 1.455(6) . ?
C42 C41 1.416(6) . ?
C41 C40 1.383(7) . ?
C40 H40 0.9500 . ?
C36 H36 0.9500 . ?
C35 H35A 0.9900 . ?
C35 H35B 0.9900 . ?
C35 C34 1.524(7) . ?
C34 H34A 0.9900 . ?
C34 H34B 0.9900 . ?
C34 C33 1.511(7) . ?
C33 H33A 0.9900 . ?
C33 H33B 0.9900 . ?
C32 H32A 0.9900 . ?
C32 H32B 0.9900 . ?
C32 C31 1.509(7) . ?
C31 H31A 0.9900 . ?
C31 H31B 0.9900 . ?
C30 H30A 0.9900 . ?
C30 H30B 0.9900 . ?
C30 C29 1.512(7) . ?
C29 H29A 0.9900 . ?
C29 H29B 0.9900 . ?
C28 H28 0.9500 . ?
C28 C27 1.451(7) . ?
C27 C26 1.399(6) . ?
C27 C22 1.416(6) . ?
C26 H26 0.9500 . ?
C26 C25 1.376(7) . ?
C25 C24 1.385(7) . ?
C24 H24 0.9500 . ?
C24 C23 1.377(6) . ?
C23 C22 1.408(6) . ?

loop_
_geom_hbond_atom_site_label_D
_geom_hbond_atom_site_label_H
_geom_hbond_atom_site_label_A
_geom_hbond_distance_DH
_geom_hbond_distance_HA
_geom_hbond_distance_DA
_geom_hbond_angle_DHA
_geom_hbond_site_symmetry_A
_geom_hbond_publ_flag
N2 H2 O8 0.86(5) 2.08(5) 2.875(5) 153(4) . yes

loop_
_geom_torsion_atom_site_label_1
_geom_torsion_atom_site_label_2
_geom_torsion_atom_site_label_3
_geom_torsion_atom_site_label_4
_geom_torsion
_geom_torsion_site_symmetry_1
_geom_torsion_site_symmetry_2
_geom_torsion_site_symmetry_3
_geom_torsion_site_symmetry_4
_geom_torsion_publ_flag
Br1 C2 C1 O1 -4.0(6) . . . . ?
Br1 C2 C1 C6 176.2(4) . . . . ?
O2 C21 C20 Br2 -3.5(6) . . . . ?
O2 C21 C20 C19 175.9(4) . . . . ?
N1 C8 C9 N2 47.5(6) . . . . ?
C4 C3 C2 Br1 -178.2(4) . . . . ?
C4 C3 C2 C1 1.1(8) . . . . ?
Br2 C20 C19 C18 -177.9(3) . . . . ?
Cl2 C18 C17 C16 179.6(4) . . . . ?
O1 C1 C6 C5 -177.0(5) . . . . ?
O1 C1 C6 C7 8.7(8) . . . . ?
N2 C10 C11 N3 55.0(5) . . . . ?
C3 C4 C5 C6 -1.5(8) . . . . ?
C3 C2 C1 O1 176.7(5) . . . . ?
C3 C2 C1 C6 -3.1(7) . . . . ?
Br4 C41 C40 C39 -176.9(3) . . . . ?
Cl4 C39 C38 C37 -176.7(3) . . . . ?
Cl4 C39 C40 C41 176.7(3) . . . . ?
O4 C42 C41 Br4 -3.8(6) . . . . ?
O4 C42 C41 C40 178.5(4) . . . . ?
N3 C12 C13 C14 66.4(6) . . . . ?
C2 C1 C6 C5 2.8(7) . . . . ?
C2 C1 C6 C7 -171.5(5) . . . . ?
Br3 C23 C22 O3 3.0(6) . . . . ?
Br3 C23 C22 C27 -176.0(3) . . . . ?
Cl3 C25 C24 C23 -179.0(4) . . . . ?
C1 C6 C5 C4 -0.6(8) . . . . ?
C1 C6 C7 N1 -5.3(8) . . . . ?
N4 C15 C16 C21 9.1(8) . . . . ?
N4 C15 C16 C17 -176.1(5) . . . . ?
C5 C4 C3 C2 1.3(8) . . . . ?
C5 C6 C7 N1 -179.7(5) . . . . ?
N8 C35 C34 C33 -66.0(5) . . . . ?
C7 N1 C8 C9 147.5(5) . . . . ?
C7 C6 C5 C4 173.9(5) . . . . ?
N5 C28 C27 C26 177.1(5) . . . . ?
N5 C28 C27 C22 1.1(8) . . . . ?
C8 N1 C7 C6 171.7(5) . . . . ?
N7 C32 C31 N6 56.1(5) . . . . ?
C9 N2 C10 C11 -159.1(4) . . . . ?
N6 C30 C29 N5 42.0(6) . . . . ?
C10 N2 C9 C8 79.5(5) . . . . ?
C11 N3 C12 C13 70.3(6) . . . . ?
C12 N3 C11 C10 177.2(4) . . . . ?
C12 C13 C14 N4 -68.0(6) . . . . ?
C14 N4 C15 C16 -168.4(5) . . . . ?
C15 N4 C14 C13 -119.9(5) . . . . ?
C15 C16 C21 O2 -2.6(7) . . . . ?
C15 C16 C21 C20 175.8(4) . . . . ?
C15 C16 C17 C18 -174.9(4) . . . . ?
C16 C21 C20 Br2 178.1(3) . . . . ?
C16 C21 C20 C19 -2.5(7) . . . . ?
C21 C16 C17 C18 -0.1(7) . . . . ?
C21 C20 C19 C18 2.7(7) . . . . ?
Fe1 O2 C21 C16 -22.2(6) . . . . ?
Fe1 O2 C21 C20 159.5(3) . . . . ?
Fe1 N1 C7 C6 -16.5(7) . . . . ?
Fe1 N1 C8 C9 -25.2(5) . . . . ?
Fe1 O1 C1 C2 -166.6(3) . . . . ?
Fe1 O1 C1 C6 13.2(7) . . . . ?
Fe1 N2 C9 C8 -46.9(5) . . . . ?
Fe1 N2 C10 C11 -34.5(5) . . . . ?
Fe1 N3 C11 C10 -49.3(5) . . . . ?
Fe1 N3 C12 C13 -58.5(6) . . . . ?
Fe1 N4 C14 C13 64.8(5) . . . . ?
Fe1 N4 C15 C16 6.6(7) . . . . ?
C20 C19 C18 Cl2 179.1(3) . . . . ?
C20 C19 C18 C17 -1.5(7) . . . . ?
Fe2 O4 C42 C37 -27.1(6) . . . . ?
Fe2 O4 C42 C41 154.5(3) . . . . ?
Fe2 O3 C22 C27 8.6(7) . . . . ?
Fe2 O3 C22 C23 -170.4(3) . . . . ?
Fe2 N8 C36 C37 1.3(6) . . . . ?
Fe2 N8 C35 C34 63.1(5) . . . . ?
Fe2 N5 C29 C30 -14.4(5) . . . . ?
Fe2 N5 C28 C27 0.6(7) . . . . ?
Fe2 N7 C33 C34 -60.1(5) . . . . ?
Fe2 N7 C32 C31 -49.5(4) . . . . ?
Fe2 N6 C31 C32 -35.7(5) . . . . ?
Fe2 N6 C30 C29 -49.5(5) . . . . ?
C19 C18 C17 C16 0.2(7) . . . . ?
C17 C16 C21 O2 -177.2(4) . . . . ?
C17 C16 C21 C20 1.2(6) . . . . ?
C39 C38 C37 C42 -0.5(7) . . . . ?
C39 C38 C37 C36 -176.0(4) . . . . ?
C38 C39 C40 C41 -1.4(7) . . . . ?
C38 C37 C42 O4 -178.6(4) . . . . ?
C38 C37 C42 C41 -0.1(6) . . . . ?
C38 C37 C36 N8 -169.7(4) . . . . ?
C37 C42 C41 Br4 177.7(3) . . . . ?
C37 C42 C41 C40 0.0(7) . . . . ?
C42 C37 C36 N8 14.8(7) . . . . ?
C42 C41 C40 C39 0.8(7) . . . . ?
C40 C39 C38 C37 1.3(7) . . . . ?
C36 N8 C35 C34 -123.1(4) . . . . ?
C36 C37 C42 O4 -3.3(7) . . . . ?
C36 C37 C42 C41 175.1(4) . . . . ?
C35 N8 C36 C37 -172.1(4) . . . . ?
C35 C34 C33 N7 64.7(5) . . . . ?
C33 N7 C32 C31 175.6(4) . . . . ?
C32 N7 C33 C34 69.3(5) . . . . ?
C31 N6 C30 C29 75.2(5) . . . . ?
C30 N6 C31 C32 -157.9(4) . . . . ?
C29 N5 C28 C27 -178.4(5) . . . . ?
C28 N5 C29 C30 164.7(4) . . . . ?
C28 C27 C26 C25 -176.5(5) . . . . ?
C28 C27 C22 O3 -5.4(7) . . . . ?
C28 C27 C22 C23 173.6(4) . . . . ?
C27 C26 C25 Cl3 -179.9(4) . . . . ?
C27 C26 C25 C24 2.2(7) . . . . ?
C26 C27 C22 O3 178.7(4) . . . . ?
C26 C27 C22 C23 -2.3(7) . . . . ?
C26 C25 C24 C23 -1.1(7) . . . . ?
C25 C24 C23 Br3 177.7(4) . . . . ?
C25 C24 C23 C22 -1.8(7) . . . . ?
C24 C23 C22 O3 -177.5(4) . . . . ?
C24 C23 C22 C27 3.5(7) . . . . ?
C22 C27 C26 C25 -0.4(7) . . . . ?
Cl1A C4 C3 C2 -176.2(4) . . . . ?
Cl1A C4 C5 C6 176.1(4) . . . . ?
Cl1B C4 C3 C2 170.5(6) . . . . ?
Cl1B C4 C5 C6 -167.4(8) . . . . ?

loop_
_exptl_oxdiff_crystal_face_indexfrac_h
_exptl_oxdiff_crystal_face_indexfrac_k
_exptl_oxdiff_crystal_face_indexfrac_l
_exptl_oxdiff_crystal_face_x
_exptl_oxdiff_crystal_face_y
_exptl_oxdiff_crystal_face_z
1.1331 7.2164 -23.0085 0.1086 0.4420 0.8904
-13.7064 6.2284 -0.3510 -0.1884 -0.7887 0.5852
13.6510 -6.3319 0.7330 0.1861 0.7792 -0.5985
-3.3609 -6.2948 23.2218 -0.1403 -0.5746 -0.8063
4.9599 19.2228 1.0463 0.9963 -0.0269 0.0818
-4.5112 -19.7059 0.3829 -0.9874 0.0268 -0.1557
